data_4031849
loop_
_publ_author_name
'Wang, Xing'
'Chen, Rui-Xi'
'Wei, Zeng-Feng'
'Zhang, Chen-Yang'
'Tu, Hai-Yang'
'Zhang, Ai-Dong'

_publ_section_title
;
 Chemoselective Transformation of Diarylethanones to Arylmethanoic Acids
 and Diarylmethanones and Mechanistic Insights.
;
_journal_issue 1
_journal_name_full 'The Journal of organic chemistry'
_journal_page_first 238
_journal_page_last 249
_journal_paper_doi 10.1021/acs.joc.5b02506
_journal_volume 81
_journal_year 2016
_chemical_formula_sum 'C21 H19 N O2'
_chemical_formula_weight 317.37
_chemical_name_systematic
; 
 ? 
;
_space_group_IT_number 14
_symmetry_cell_setting monoclinic
_symmetry_space_group_name_Hall '-P 2ybc'
_symmetry_space_group_name_H-M 'P 1 21/c 1'
_atom_sites_solution_hydrogens geom
_atom_sites_solution_primary direct
_atom_sites_solution_secondary difmap
_audit_creation_method SHELXL-97
_cell_angle_alpha 90.00
_cell_angle_beta 95.914(4)
_cell_angle_gamma 90.00
_cell_formula_units_Z 4
_cell_length_a 13.406(3)
_cell_length_b 11.180(3)
_cell_length_c 11.221(3)
_cell_measurement_reflns_used 1652
_cell_measurement_temperature 296(2)
_cell_measurement_theta_max 21.76
_cell_measurement_theta_min 2.38
_cell_volume 1672.8(7)
_computing_cell_refinement 'Bruker SAINT'
_computing_data_collection 'Bruker APEX2'
_computing_data_reduction 'Bruker SAINT'
_computing_molecular_graphics 'Bruker SHELXTL'
_computing_publication_material 'Bruker SHELXTL'
_computing_structure_refinement 'SHELXL-97 (Sheldrick, 1997)'
_computing_structure_solution 'SHELXS-97 (Sheldrick, 1990)'
_diffrn_ambient_temperature 296(2)
_diffrn_measured_fraction_theta_full 0.991
_diffrn_measured_fraction_theta_max 0.991
_diffrn_measurement_device_type 'Bruker APEX-II CCD'
_diffrn_measurement_method '\f and \w scans'
_diffrn_radiation_monochromator graphite
_diffrn_radiation_source 'fine-focus sealed tube'
_diffrn_radiation_type MoK\a
_diffrn_radiation_wavelength 0.71073
_diffrn_reflns_av_R_equivalents 0.0475
_diffrn_reflns_av_sigmaI/netI 0.0458
_diffrn_reflns_limit_h_max 14
_diffrn_reflns_limit_h_min -15
_diffrn_reflns_limit_k_max 13
_diffrn_reflns_limit_k_min -13
_diffrn_reflns_limit_l_max 13
_diffrn_reflns_limit_l_min -13
_diffrn_reflns_number 11565
_diffrn_reflns_theta_full 24.98
_diffrn_reflns_theta_max 24.98
_diffrn_reflns_theta_min 2.38
_exptl_absorpt_coefficient_mu 0.081
_exptl_absorpt_correction_T_max 0.9984
_exptl_absorpt_correction_T_min 0.9684
_exptl_absorpt_correction_type none
_exptl_crystal_colour colorless
_exptl_crystal_density_diffrn 1.260
_exptl_crystal_density_method 'not measured'
_exptl_crystal_description block
_exptl_crystal_F_000 672
_exptl_crystal_size_max 0.40
_exptl_crystal_size_mid 0.05
_exptl_crystal_size_min 0.02
_refine_diff_density_max 0.216
_refine_diff_density_min -0.169
_refine_diff_density_rms 0.037
_refine_ls_extinction_expression Fc^*^=kFc[1+0.001xFc^2^\l^3^/sin(2\q)]^-1/4^
_refine_ls_extinction_method SHELXL
_refine_ls_goodness_of_fit_ref 1.029
_refine_ls_hydrogen_treatment mixed
_refine_ls_matrix_type full
_refine_ls_number_parameters 220
_refine_ls_number_reflns 2915
_refine_ls_number_restraints 0
_refine_ls_restrained_S_all 1.029
_refine_ls_R_factor_all 0.0850
_refine_ls_R_factor_gt 0.0460
_refine_ls_shift/su_max 0.002
_refine_ls_shift/su_mean 0.000
_refine_ls_structure_factor_coef Fsqd
_refine_ls_weighting_details 'calc w=1/[\s^2^(Fo^2^)+(0.0963P)^2^+0.0126P] where P=(Fo^2^+2Fc^2^)/3'
_refine_ls_weighting_scheme calc
_refine_ls_wR_factor_gt 0.1328
_refine_ls_wR_factor_ref 0.1680
_reflns_number_gt 1837
_reflns_number_total 2915
_reflns_threshold_expression >2sigma(I)
_cod_data_source_file jo5b02506_si_002.cif
_cod_data_source_block g:\150521d\work\t
_cod_depositor_comments
;
The following automatic conversions were performed:

'_symmetry_cell_setting' value 'Monoclinic' changed to 'monoclinic'
according to
/usr/data/users/saulius/crontab/automatic-downloads/current/ACS/lib/dictionaries/cif_core.dic
dictionary named 'cif_core.dic' version 2.4.2 from 2011-04-26.

Automatic conversion script
Id: cif_fix_values 4268 2015-11-12 08:31:59Z antanas 
;
_cod_original_sg_symbol_H-M P2(1)/c
_cod_database_code 4031849

loop_
_symmetry_equiv_pos_as_xyz
'x, y, z'
'-x, y+1/2, -z+1/2'
'-x, -y, -z'
'x, -y-1/2, z-1/2'

loop_
_atom_site_label
_atom_site_type_symbol
_atom_site_fract_x
_atom_site_fract_y
_atom_site_fract_z
_atom_site_U_iso_or_equiv
_atom_site_adp_type
_atom_site_occupancy
_atom_site_symmetry_multiplicity
_atom_site_calc_flag
_atom_site_refinement_flags
C1 C 0.19743(17) 0.36153(19) 0.6353(2) 0.0461(6) Uani 1 1 d .
C2 C 0.2855(2) 0.4199(2) 0.6734(3) 0.0637(8) Uani 1 1 d .
H2 H 0.3278 0.3888 0.7367 0.076 Uiso 1 1 calc R
C3 C 0.3115(3) 0.5240(3) 0.6183(4) 0.0838(10) Uani 1 1 d .
H3 H 0.3720 0.5614 0.6435 0.101 Uiso 1 1 calc R
C4 C 0.2494(3) 0.5723(3) 0.5273(4) 0.0879(11) Uani 1 1 d .
H4 H 0.2666 0.6435 0.4917 0.105 Uiso 1 1 calc R
C5 C 0.1611(3) 0.5156(3) 0.4883(3) 0.0785(9) Uani 1 1 d .
H5 H 0.1189 0.5479 0.4256 0.094 Uiso 1 1 calc R
C6 C 0.1348(2) 0.4105(2) 0.5421(2) 0.0596(7) Uani 1 1 d .
H6 H 0.0748 0.3726 0.5156 0.072 Uiso 1 1 calc R
C7 C 0.17256(16) 0.24210(19) 0.69178(18) 0.0426(6) Uani 1 1 d .
C8 C 0.06042(17) 0.2261(2) 0.6993(2) 0.0467(6) Uani 1 1 d .
C9 C 0.0135(2) 0.3010(3) 0.7720(3) 0.0763(9) Uani 1 1 d .
H9 H 0.0502 0.3610 0.8139 0.092 Uiso 1 1 calc R
C10 C -0.0875(3) 0.2891(4) 0.7842(3) 0.0882(10) Uani 1 1 d .
H10 H -0.1177 0.3398 0.8355 0.106 Uiso 1 1 calc R
C11 C -0.1428(2) 0.2042(3) 0.7220(3) 0.0847(10) Uani 1 1 d .
H11 H -0.2110 0.1964 0.7295 0.102 Uiso 1 1 calc R
C12 C -0.0967(3) 0.1305(3) 0.6483(4) 0.1050(13) Uani 1 1 d .
H12 H -0.1342 0.0725 0.6044 0.126 Uiso 1 1 calc R
C13 C 0.0034(2) 0.1400(3) 0.6372(3) 0.0811(9) Uani 1 1 d .
H13 H 0.0333 0.0876 0.5872 0.097 Uiso 1 1 calc R
C14 C 0.21489(16) 0.14397(19) 0.6139(2) 0.0404(5) Uani 1 1 d .
C15 C 0.33757(16) -0.02317(19) 0.6310(2) 0.0440(6) Uani 1 1 d .
C16 C 0.39191(19) -0.0943(2) 0.7141(2) 0.0573(7) Uani 1 1 d .
H16 H 0.3855 -0.0840 0.7952 0.069 Uiso 1 1 calc R
C17 C 0.45557(19) -0.1804(2) 0.6781(2) 0.0570(7) Uani 1 1 d .
H17 H 0.4912 -0.2278 0.7358 0.068 Uiso 1 1 calc R
C18 C 0.46832(17) -0.1986(2) 0.5593(2) 0.0497(6) Uani 1 1 d .
C19 C 0.41257(19) -0.1271(2) 0.4774(2) 0.0605(7) Uani 1 1 d .
H19 H 0.4183 -0.1381 0.3963 0.073 Uiso 1 1 calc R
C20 C 0.34833(18) -0.0394(2) 0.5115(2) 0.0564(7) Uani 1 1 d .
H20 H 0.3127 0.0082 0.4539 0.068 Uiso 1 1 calc R
C21 C 0.5398(2) -0.2911(3) 0.5217(3) 0.0710(8) Uani 1 1 d .
H21A H 0.5027 -0.3589 0.4886 0.106 Uiso 1 1 calc R
H21B H 0.5839 -0.3159 0.5900 0.106 Uiso 1 1 calc R
H21C H 0.5784 -0.2577 0.4623 0.106 Uiso 1 1 calc R
N1 N 0.27759(15) 0.06727(17) 0.67493(16) 0.0511(6) Uani 1 1 d .
H1A H 0.2819 0.0740 0.7516 0.061 Uiso 1 1 calc R
O1 O 0.22664(13) 0.22913(16) 0.80731(13) 0.0582(5) Uani 1 1 d .
H1 H 0.1997 0.2693 0.8561 0.087 Uiso 1 1 calc R
O2 O 0.19220(12) 0.13963(13) 0.50572(13) 0.0525(5) Uani 1 1 d .

loop_
_atom_site_aniso_label
_atom_site_aniso_U_11
_atom_site_aniso_U_22
_atom_site_aniso_U_33
_atom_site_aniso_U_23
_atom_site_aniso_U_13
_atom_site_aniso_U_12
C1 0.0486(14) 0.0456(12) 0.0457(14) -0.0084(10) 0.0131(11) -0.0003(11)
C2 0.0564(17) 0.0622(16) 0.0743(19) -0.0165(14) 0.0161(14) -0.0070(13)
C3 0.075(2) 0.0624(19) 0.122(3) -0.0224(19) 0.047(2) -0.0201(16)
C4 0.112(3) 0.0508(17) 0.111(3) 0.0002(18) 0.061(2) -0.0077(19)
C5 0.100(2) 0.0622(17) 0.078(2) 0.0170(15) 0.0291(18) 0.0114(17)
C6 0.0675(17) 0.0553(14) 0.0572(16) 0.0056(13) 0.0118(14) -0.0028(12)
C7 0.0480(13) 0.0494(13) 0.0295(12) -0.0021(9) -0.0008(10) 0.0008(10)
C8 0.0480(14) 0.0549(14) 0.0378(13) 0.0083(11) 0.0076(11) 0.0009(11)
C9 0.0574(18) 0.106(2) 0.065(2) -0.0230(17) 0.0036(15) 0.0064(16)
C10 0.065(2) 0.135(3) 0.067(2) -0.003(2) 0.0192(17) 0.019(2)
C11 0.0527(18) 0.106(3) 0.098(3) 0.029(2) 0.0186(19) -0.0098(19)
C12 0.066(2) 0.091(2) 0.159(4) -0.015(2) 0.021(2) -0.0290(19)
C13 0.0600(19) 0.0741(19) 0.112(3) -0.0220(18) 0.0210(17) -0.0189(15)
C14 0.0433(13) 0.0450(12) 0.0328(13) 0.0030(9) 0.0038(10) -0.0032(10)
C15 0.0444(13) 0.0500(13) 0.0381(13) -0.0009(10) 0.0058(10) 0.0009(10)
C16 0.0713(17) 0.0636(15) 0.0366(14) 0.0030(11) 0.0037(12) 0.0112(13)
C17 0.0582(16) 0.0579(15) 0.0534(17) 0.0060(12) -0.0012(13) 0.0106(12)
C18 0.0428(13) 0.0535(13) 0.0526(16) -0.0083(11) 0.0032(11) -0.0011(11)
C19 0.0569(16) 0.0849(18) 0.0400(15) -0.0067(13) 0.0064(12) 0.0120(14)
C20 0.0604(16) 0.0696(16) 0.0381(14) 0.0031(12) 0.0001(12) 0.0150(13)
C21 0.0613(18) 0.0791(19) 0.071(2) -0.0122(15) 0.0017(15) 0.0136(14)
N1 0.0635(13) 0.0598(12) 0.0298(10) 0.0012(9) 0.0046(9) 0.0136(10)
O1 0.0626(11) 0.0775(12) 0.0329(9) -0.0101(8) -0.0035(8) 0.0118(9)
O2 0.0685(11) 0.0558(10) 0.0318(10) -0.0016(7) -0.0017(8) 0.0071(8)

loop_
_atom_type_symbol
_atom_type_description
_atom_type_scat_dispersion_real
_atom_type_scat_dispersion_imag
_atom_type_scat_source
C C 0.0033 0.0016 'International Tables Vol C Tables 4.2.6.8 and 6.1.1.4'
H H 0.0000 0.0000 'International Tables Vol C Tables 4.2.6.8 and 6.1.1.4'
N N 0.0061 0.0033 'International Tables Vol C Tables 4.2.6.8 and 6.1.1.4'
O O 0.0106 0.0060 'International Tables Vol C Tables 4.2.6.8 and 6.1.1.4'

loop_
_geom_angle_atom_site_label_1
_geom_angle_atom_site_label_2
_geom_angle_atom_site_label_3
_geom_angle
C2 C1 C6 118.7(2)
C2 C1 C7 120.1(2)
C6 C1 C7 121.1(2)
C1 C2 C3 120.6(3)
C1 C2 H2 119.7
C3 C2 H2 119.7
C4 C3 C2 120.5(3)
C4 C3 H3 119.7
C2 C3 H3 119.7
C3 C4 C5 119.7(3)
C3 C4 H4 120.1
C5 C4 H4 120.1
C4 C5 C6 120.3(3)
C4 C5 H5 119.9
C6 C5 H5 119.9
C5 C6 C1 120.2(3)
C5 C6 H6 119.9
C1 C6 H6 119.9
O1 C7 C8 110.47(18)
O1 C7 C1 110.69(17)
C8 C7 C1 112.56(18)
O1 C7 C14 105.07(16)
C8 C7 C14 111.67(17)
C1 C7 C14 106.06(17)
C9 C8 C13 117.8(2)
C9 C8 C7 118.5(2)
C13 C8 C7 123.7(2)
C8 C9 C10 121.1(3)
C8 C9 H9 119.5
C10 C9 H9 119.5
C11 C10 C9 120.5(3)
C11 C10 H10 119.7
C9 C10 H10 119.7
C10 C11 C12 118.6(3)
C10 C11 H11 120.7
C12 C11 H11 120.7
C11 C12 C13 121.4(3)
C11 C12 H12 119.3
C13 C12 H12 119.3
C12 C13 C8 120.6(3)
C12 C13 H13 119.7
C8 C13 H13 119.7
O2 C14 N1 124.2(2)
O2 C14 C7 121.43(18)
N1 C14 C7 114.36(18)
C20 C15 C16 118.9(2)
C20 C15 N1 123.8(2)
C16 C15 N1 117.2(2)
C17 C16 C15 120.4(2)
C17 C16 H16 119.8
C15 C16 H16 119.8
C16 C17 C18 122.1(2)
C16 C17 H17 118.9
C18 C17 H17 118.9
C17 C18 C19 116.5(2)
C17 C18 C21 121.4(2)
C19 C18 C21 122.0(2)
C18 C19 C20 122.4(2)
C18 C19 H19 118.8
C20 C19 H19 118.8
C15 C20 C19 119.6(2)
C15 C20 H20 120.2
C19 C20 H20 120.2
C18 C21 H21A 109.5
C18 C21 H21B 109.5
H21A C21 H21B 109.5
C18 C21 H21C 109.5
H21A C21 H21C 109.5
H21B C21 H21C 109.5
C14 N1 C15 129.04(19)
C14 N1 H1A 115.5
C15 N1 H1A 115.5
C7 O1 H1 109.5

loop_
_geom_bond_atom_site_label_1
_geom_bond_atom_site_label_2
_geom_bond_distance
C1 C2 1.378(3)
C1 C6 1.385(3)
C1 C7 1.529(3)
C2 C3 1.379(4)
C2 H2 0.9300
C3 C4 1.361(5)
C3 H3 0.9300
C4 C5 1.374(5)
C4 H4 0.9300
C5 C6 1.383(4)
C5 H5 0.9300
C6 H6 0.9300
C7 O1 1.426(2)
C7 C8 1.525(3)
C7 C14 1.547(3)
C8 C9 1.366(4)
C8 C13 1.373(3)
C9 C10 1.381(4)
C9 H9 0.9300
C10 C11 1.353(5)
C10 H10 0.9300
C11 C12 1.360(5)
C11 H11 0.9300
C12 C13 1.365(4)
C12 H12 0.9300
C13 H13 0.9300
C14 O2 1.221(2)
C14 N1 1.339(3)
C15 C20 1.376(3)
C15 C16 1.376(3)
C15 N1 1.412(3)
C16 C17 1.375(3)
C16 H16 0.9300
C17 C18 1.376(3)
C17 H17 0.9300
C18 C19 1.378(3)
C18 C21 1.500(3)
C19 C20 1.384(3)
C19 H19 0.9300
C20 H20 0.9300
C21 H21A 0.9600
C21 H21B 0.9600
C21 H21C 0.9600
N1 H1A 0.8600
O1 H1 0.8200

loop_
_geom_hbond_atom_site_label_D
_geom_hbond_atom_site_label_H
_geom_hbond_atom_site_label_A
_geom_hbond_distance_DH
_geom_hbond_distance_HA
_geom_hbond_distance_DA
_geom_hbond_angle_DHA
_geom_hbond_site_symmetry_A
O1 H1 O2 0.82 1.98 2.745(2) 156.1 4_566
N1 H1A O1 0.86 2.01 2.481(2) 113.4 .

loop_
_geom_torsion_atom_site_label_1
_geom_torsion_atom_site_label_2
_geom_torsion_atom_site_label_3
_geom_torsion_atom_site_label_4
_geom_torsion
C6 C1 C2 C3 -1.1(4)
C7 C1 C2 C3 176.1(2)
C1 C2 C3 C4 1.6(4)
C2 C3 C4 C5 -1.4(5)
C3 C4 C5 C6 0.8(5)
C4 C5 C6 C1 -0.3(4)
C2 C1 C6 C5 0.4(4)
C7 C1 C6 C5 -176.8(2)
C2 C1 C7 O1 22.1(3)
C6 C1 C7 O1 -160.7(2)
C2 C1 C7 C8 146.3(2)
C6 C1 C7 C8 -36.6(3)
C2 C1 C7 C14 -91.3(2)
C6 C1 C7 C14 85.8(2)
O1 C7 C8 C9 58.9(3)
C1 C7 C8 C9 -65.4(3)
C14 C7 C8 C9 175.4(2)
O1 C7 C8 C13 -120.9(3)
C1 C7 C8 C13 114.8(3)
C14 C7 C8 C13 -4.3(3)
C13 C8 C9 C10 1.1(4)
C7 C8 C9 C10 -178.6(3)
C8 C9 C10 C11 -1.5(5)
C9 C10 C11 C12 0.5(5)
C10 C11 C12 C13 0.7(6)
C11 C12 C13 C8 -1.1(6)
C9 C8 C13 C12 0.1(5)
C7 C8 C13 C12 179.9(3)
O1 C7 C14 O2 -171.6(2)
C8 C7 C14 O2 68.7(3)
C1 C7 C14 O2 -54.3(3)
O1 C7 C14 N1 8.0(2)
C8 C7 C14 N1 -111.8(2)
C1 C7 C14 N1 125.2(2)
C20 C15 C16 C17 -0.3(4)
N1 C15 C16 C17 -176.9(2)
C15 C16 C17 C18 0.5(4)
C16 C17 C18 C19 -1.0(4)
C16 C17 C18 C21 178.7(2)
C17 C18 C19 C20 1.3(4)
C21 C18 C19 C20 -178.3(3)
C16 C15 C20 C19 0.5(4)
N1 C15 C20 C19 177.0(2)
C18 C19 C20 C15 -1.1(4)
O2 C14 N1 C15 7.4(4)
C7 C14 N1 C15 -172.1(2)
C20 C15 N1 C14 6.8(4)
C16 C15 N1 C14 -176.7(2)
